data_4121979
loop_
_publ_author_name
'Kumarasamy, Elango'
'Raghunathan, Ramya'
'Jockusch, Steffen'
'Ugrinov, Angel'
'Sivaguru, J.'

_publ_section_title
;
 Tailoring atropisomeric maleimides for stereospecific [2 + 2]
 photocycloaddition-photochemical and photophysical investigations leading
 to visible-light photocatalysis.
;
_journal_issue 24
_journal_name_full 'Journal of the American Chemical Society'
_journal_page_first 8729
_journal_page_last 8737
_journal_paper_doi 10.1021/ja5034638
_journal_volume 136
_journal_year 2014
_chemical_absolute_configuration ad
_chemical_formula_moiety 'C15 H15 N O3'
_chemical_formula_sum 'C15 H15 N O3'
_chemical_formula_weight 257.28
_chemical_name_systematic
;
 ?
;
_space_group_crystal_system orthorhombic
_space_group_IT_number 19
_space_group_name_Hall 'P 2ac 2ab'
_space_group_name_H-M_alt 'P 21 21 21'
_symmetry_space_group_name_Hall 'P 2ac 2ab'
_symmetry_space_group_name_H-M 'P 21 21 21'
_atom_sites_solution_hydrogens geom
_atom_sites_solution_primary direct
_audit_creation_date 2013-11-22
_audit_creation_method
;
Olex2 1.2
(compiled 2013.11.15 svn.r2839 for OlexSys, GUI svn.r4715)
;
_cell_angle_alpha 90
_cell_angle_beta 90
_cell_angle_gamma 90
_cell_formula_units_Z 4
_cell_length_a 7.2608(2)
_cell_length_b 12.2775(4)
_cell_length_c 13.9906(5)
_cell_measurement_reflns_used 6813
_cell_measurement_temperature 100
_cell_measurement_theta_max 66.452
_cell_measurement_theta_min 4.792
_cell_volume 1247.18(7)
_computing_data_reduction 'SAINT v7.68A (Bruker, 2009)'
_computing_molecular_graphics 'Olex2 (Dolomanov et al., 2009)'
_computing_publication_material 'Olex2 (Dolomanov et al., 2009)'
_computing_structure_refinement 'ShelXL (Sheldrick, 2008)'
_computing_structure_solution
;
XS, G.M. Sheldrick, Acta Cryst.
(2008). A64, 112-122
;
_diffrn_ambient_temperature 100
_diffrn_measured_fraction_theta_full 0.978
_diffrn_measured_fraction_theta_max 1.000
_diffrn_measurement_device_type 'Bruker APEX-II CCD'
_diffrn_measurement_method '\f and \w scans'
_diffrn_radiation_monochromator graphite
_diffrn_radiation_type CuK\a
_diffrn_radiation_wavelength 1.54178
_diffrn_reflns_av_R_equivalents 0.0205
_diffrn_reflns_av_unetI/netI 0.0155
_diffrn_reflns_Laue_measured_fraction_full 0.978
_diffrn_reflns_Laue_measured_fraction_max 1.000
_diffrn_reflns_limit_h_max 8
_diffrn_reflns_limit_h_min -8
_diffrn_reflns_limit_k_max 14
_diffrn_reflns_limit_k_min -13
_diffrn_reflns_limit_l_max 16
_diffrn_reflns_limit_l_min -16
_diffrn_reflns_number 8134
_diffrn_reflns_point_group_measured_fraction_full 0.973
_diffrn_reflns_point_group_measured_fraction_max 0.996
_diffrn_reflns_theta_full 67.679
_diffrn_reflns_theta_max 66.446
_diffrn_reflns_theta_min 4.792
_diffrn_standards_number 0
_exptl_absorpt_coefficient_mu 0.784
_exptl_absorpt_correction_T_max 0.7528
_exptl_absorpt_correction_T_min 0.6923
_exptl_absorpt_correction_type multi-scan
_exptl_absorpt_process_details
;
SADABS-2008/1 (Bruker,2008) was used for absorption correction.
wR2(int) was 0.0534 before and 0.0291 after correction.
The Ratio of minimum to maximum transmission is 0.9196.
The \l/2 correction factor is 0.0015.
;
_exptl_crystal_colour 'clear colourless'
_exptl_crystal_colour_lustre clear
_exptl_crystal_colour_primary colourless
_exptl_crystal_density_diffrn 1.370
_exptl_crystal_description chunk
_exptl_crystal_F_000 544
_exptl_crystal_size_max 0.227
_exptl_crystal_size_mid 0.185
_exptl_crystal_size_min 0.13
_refine_diff_density_max 0.151
_refine_diff_density_min -0.167
_refine_diff_density_rms 0.034
_refine_ls_abs_structure_details
;
 Flack x determined using 893 quotients [(I+)-(I-)]/[(I+)+(I-)]
 (Parsons and Flack (2004), Acta Cryst. A60, s61).
;
_refine_ls_abs_structure_Flack -0.10(5)
_refine_ls_extinction_method none
_refine_ls_goodness_of_fit_ref 1.077
_refine_ls_hydrogen_treatment constr
_refine_ls_matrix_type full
_refine_ls_number_parameters 174
_refine_ls_number_reflns 2189
_refine_ls_number_restraints 0
_refine_ls_restrained_S_all 1.077
_refine_ls_R_factor_all 0.0258
_refine_ls_R_factor_gt 0.0255
_refine_ls_shift/su_max 0.001
_refine_ls_shift/su_mean 0.000
_refine_ls_structure_factor_coef Fsqd
_refine_ls_weighting_details 'w=1/[\s^2^(Fo^2^)+(0.0395P)^2^+0.2534P] where P=(Fo^2^+2Fc^2^)/3'
_refine_ls_weighting_scheme calc
_refine_ls_wR_factor_gt 0.0666
_refine_ls_wR_factor_ref 0.0675
_reflns_Friedel_coverage 0.697
_reflns_Friedel_fraction_full 0.966
_reflns_Friedel_fraction_max 0.990
_reflns_number_gt 2164
_reflns_number_total 2189
_reflns_threshold_expression 'I > 2\s(I)'
_cod_data_source_file ja5034638_si_002.cif
_cod_data_source_block 1S5R6S-2a
_cod_depositor_comments 'Adding full bibliography for 4121977--4121989.cif.'
_cod_database_code 4121979
_shelxl_version_number 2013-4
_shelx_space_group_comment
;
The symmetry employed for this shelxl refinement is uniquely defined
by the following loop, which should always be used as a source of
symmetry information in preference to the above space-group names.
They are only intended as comments.
;
_shelx_estimated_absorpt_t_max 0.905
_shelx_estimated_absorpt_t_min 0.842
_olex2_refinement_description
;
1. Fixed Uiso
 At 1.2 times of:
  All C(H) groups, All C(H,H) groups
 At 1.5 times of:
  All C(H,H,H) groups
2.a Ternary CH refined with riding coordinates:
 C5(H5), C6(H6)
2.b Secondary CH2 refined with riding coordinates:
 C7(H7A,H7B), C8(H8A,H8B)
2.c Aromatic/amide H refined with riding coordinates:
 C12(H12), C13(H13), C11(H11)
2.d Idealised Me refined as rotating group:
 C19(H19A,H19B,H19C), C16(H16A,H16B,H16C)
;

loop_
_space_group_symop_operation_xyz
'x, y, z'
'x+1/2, -y+1/2, -z'
'-x, y+1/2, -z+1/2'
'-x+1/2, -y, z+1/2'

loop_
_atom_site_label
_atom_site_type_symbol
_atom_site_fract_x
_atom_site_fract_y
_atom_site_fract_z
_atom_site_U_iso_or_equiv
_atom_site_adp_type
_atom_site_occupancy
_atom_site_site_symmetry_order
_atom_site_calc_flag
_atom_site_refinement_flags_posn
O18 O 0.20968(17) -0.96705(10) -0.79734(9) 0.0227(3) Uani 1 1 d .
O9 O -0.24464(17) -0.92052(9) -0.78733(8) 0.0191(3) Uani 1 1 d .
O17 O -0.11478(18) -0.76700(10) -1.01507(8) 0.0214(3) Uani 1 1 d .
C12 C -0.3583(3) -1.13858(14) -0.95510(13) 0.0220(4) Uani 1 1 d .
H12 H -0.4489 -1.1934 -0.9643 0.026 Uiso 1 1 calc R
C13 C -0.2124(3) -1.13118(14) -1.01806(13) 0.0204(4) Uani 1 1 d .
H13 H -0.2044 -1.1813 -1.0696 0.025 Uiso 1 1 calc R
C14 C -0.0761(3) -1.05169(14) -1.00774(12) 0.0187(4) Uani 1 1 d .
C15 C -0.0939(2) -0.98049(13) -0.93103(12) 0.0171(4) Uani 1 1 d .
N3 N 0.0275(2) -0.89012(11) -0.91423(10) 0.0159(3) Uani 1 1 d .
C2 C -0.0314(2) -0.78557(14) -0.94184(12) 0.0164(4) Uani 1 1 d .
C1 C 0.0087(2) -0.70981(14) -0.86098(12) 0.0176(4) Uani 1 1 d .
C19 C 0.0497(3) -0.59298(14) -0.88736(13) 0.0221(4) Uani 1 1 d .
H19A H -0.0491 -0.5648 -0.9282 0.033 Uiso 1 1 calc GR
H19B H 0.1670 -0.5895 -0.9218 0.033 Uiso 1 1 calc GR
H19C H 0.0577 -0.5489 -0.8291 0.033 Uiso 1 1 calc GR
C16 C 0.0798(3) -1.04074(16) -1.07779(14) 0.0266(4) Uani 1 1 d .
H16A H 0.1920 -1.0718 -1.0501 0.040 Uiso 1 1 calc GR
H16B H 0.1001 -0.9635 -1.0922 0.040 Uiso 1 1 calc GR
H16C H 0.0490 -1.0797 -1.1368 0.040 Uiso 1 1 calc GR
C5 C 0.1426(2) -0.77194(14) -0.79484(12) 0.0181(4) Uani 1 1 d .
H5 H 0.2670 -0.7386 -0.7856 0.022 Uiso 1 1 calc R
C4 C 0.1391(2) -0.88750(14) -0.83187(12) 0.0173(4) Uani 1 1 d .
C7 C 0.0053(2) -0.76043(15) -0.71027(12) 0.0210(4) Uani 1 1 d .
H7A H 0.0393 -0.7027 -0.6641 0.025 Uiso 1 1 calc R
H7B H -0.0209 -0.8299 -0.6771 0.025 Uiso 1 1 calc R
C6 C -0.1476(2) -0.72560(14) -0.78207(12) 0.0187(4) Uani 1 1 d .
H6 H -0.2005 -0.6535 -0.7633 0.022 Uiso 1 1 calc R
C8 C -0.3018(2) -0.80811(14) -0.79950(13) 0.0189(4) Uani 1 1 d .
H8A H -0.4042 -0.7927 -0.7548 0.023 Uiso 1 1 calc R
H8B H -0.3491 -0.7984 -0.8653 0.023 Uiso 1 1 calc R
C10 C -0.2410(3) -0.98789(13) -0.86650(12) 0.0182(4) Uani 1 1 d .
C11 C -0.3749(3) -1.06684(14) -0.87826(13) 0.0214(4) Uani 1 1 d .
H11 H -0.4756 -1.0721 -0.8351 0.026 Uiso 1 1 calc R

loop_
_atom_site_aniso_label
_atom_site_aniso_U_11
_atom_site_aniso_U_22
_atom_site_aniso_U_33
_atom_site_aniso_U_23
_atom_site_aniso_U_13
_atom_site_aniso_U_12
O18 0.0213(6) 0.0206(6) 0.0263(6) 0.0039(5) -0.0028(6) 0.0023(5)
O9 0.0214(6) 0.0174(6) 0.0185(6) 0.0011(5) 0.0008(5) -0.0010(5)
O17 0.0228(6) 0.0220(6) 0.0192(6) 0.0034(5) -0.0028(5) -0.0017(5)
C12 0.0186(8) 0.0156(8) 0.0318(9) 0.0006(7) -0.0074(8) -0.0026(7)
C13 0.0227(9) 0.0164(8) 0.0222(8) -0.0013(7) -0.0066(7) 0.0025(7)
C14 0.0190(8) 0.0172(8) 0.0199(8) 0.0018(7) -0.0036(7) 0.0028(7)
C15 0.0159(8) 0.0144(8) 0.0209(8) 0.0033(6) -0.0036(7) -0.0010(7)
N3 0.0157(7) 0.0141(7) 0.0179(7) 0.0010(5) -0.0003(6) -0.0014(5)
C2 0.0130(8) 0.0176(8) 0.0185(8) 0.0018(7) 0.0038(7) -0.0015(6)
C1 0.0161(8) 0.0173(8) 0.0193(8) -0.0005(7) 0.0023(7) -0.0014(7)
C19 0.0229(9) 0.0168(8) 0.0266(9) -0.0004(7) 0.0043(8) -0.0008(7)
C16 0.0279(10) 0.0245(9) 0.0273(9) -0.0063(7) 0.0039(8) -0.0041(8)
C5 0.0161(7) 0.0196(8) 0.0185(8) -0.0007(7) -0.0008(7) -0.0022(7)
C4 0.0128(8) 0.0208(9) 0.0182(8) 0.0017(7) 0.0024(7) -0.0020(7)
C7 0.0210(8) 0.0243(9) 0.0177(8) -0.0019(7) 0.0012(7) -0.0025(7)
C6 0.0192(8) 0.0183(8) 0.0186(8) -0.0022(7) 0.0036(7) 0.0001(7)
C8 0.0174(8) 0.0195(8) 0.0198(8) 0.0010(7) 0.0013(7) 0.0019(7)
C10 0.0189(8) 0.0170(8) 0.0186(8) 0.0022(6) -0.0028(7) 0.0012(7)
C11 0.0175(8) 0.0206(8) 0.0261(9) 0.0044(7) -0.0004(7) -0.0007(7)

loop_
_atom_type_symbol
_atom_type_description
_atom_type_scat_dispersion_real
_atom_type_scat_dispersion_imag
_atom_type_scat_source
C C 0.0181 0.0091 'International Tables Vol C Tables 4.2.6.8 and 6.1.1.4'
H H 0.0000 0.0000 'International Tables Vol C Tables 4.2.6.8 and 6.1.1.4'
N N 0.0311 0.0180 'International Tables Vol C Tables 4.2.6.8 and 6.1.1.4'
O O 0.0492 0.0322 'International Tables Vol C Tables 4.2.6.8 and 6.1.1.4'

loop_
_geom_angle_atom_site_label_1
_geom_angle_atom_site_label_2
_geom_angle_atom_site_label_3
_geom_angle
C10 O9 C8 118.72(13)
C13 C12 H12 119.5
C13 C12 C11 121.09(17)
C11 C12 H12 119.5
C12 C13 H13 119.2
C12 C13 C14 121.56(16)
C14 C13 H13 119.2
C13 C14 C16 121.89(16)
C15 C14 C13 116.94(16)
C15 C14 C16 121.14(16)
C14 C15 N3 123.69(16)
C14 C15 C10 121.84(16)
C10 C15 N3 114.36(15)
C2 N3 C15 118.22(13)
C2 N3 C4 112.24(13)
C4 N3 C15 120.29(13)
O17 C2 N3 123.76(15)
O17 C2 C1 128.39(16)
N3 C2 C1 107.51(14)
C2 C1 C19 116.40(15)
C2 C1 C5 105.62(14)
C2 C1 C6 108.04(13)
C19 C1 C5 119.45(15)
C19 C1 C6 115.12(14)
C5 C1 C6 88.46(13)
C1 C19 H19A 109.5
C1 C19 H19B 109.5
C1 C19 H19C 109.5
H19A C19 H19B 109.5
H19A C19 H19C 109.5
H19B C19 H19C 109.5
C14 C16 H16A 109.5
C14 C16 H16B 109.5
C14 C16 H16C 109.5
H16A C16 H16B 109.5
H16A C16 H16C 109.5
H16B C16 H16C 109.5
C1 C5 H5 116.4
C1 C5 C7 90.44(13)
C4 C5 C1 104.36(14)
C4 C5 H5 116.4
C4 C5 C7 109.63(14)
C7 C5 H5 116.4
O18 C4 N3 123.66(16)
O18 C4 C5 128.11(16)
N3 C4 C5 108.16(14)
C5 C7 H7A 113.7
C5 C7 H7B 113.7
C5 C7 C6 89.49(13)
H7A C7 H7B 111.0
C6 C7 H7A 113.7
C6 C7 H7B 113.7
C1 C6 H6 110.3
C7 C6 C1 88.41(13)
C7 C6 H6 110.3
C8 C6 C1 119.41(14)
C8 C6 C7 116.29(14)
C8 C6 H6 110.3
O9 C8 C6 113.71(14)
O9 C8 H8A 108.8
O9 C8 H8B 108.8
C6 C8 H8A 108.8
C6 C8 H8B 108.8
H8A C8 H8B 107.7
O9 C10 C15 119.46(15)
C11 C10 O9 120.10(16)
C11 C10 C15 120.30(16)
C12 C11 H11 120.9
C10 C11 C12 118.27(17)
C10 C11 H11 120.9

loop_
_geom_bond_atom_site_label_1
_geom_bond_atom_site_label_2
_geom_bond_distance
O18 C4 1.204(2)
O9 C8 1.451(2)
O9 C10 1.383(2)
O17 C2 1.211(2)
C12 H12 0.9500
C12 C13 1.381(3)
C12 C11 1.395(3)
C13 H13 0.9500
C13 C14 1.397(3)
C14 C15 1.390(2)
C14 C16 1.503(3)
C15 N3 1.437(2)
C15 C10 1.401(2)
N3 C2 1.407(2)
N3 C4 1.409(2)
C2 C1 1.493(2)
C1 C19 1.511(2)
C1 C5 1.544(2)
C1 C6 1.595(2)
C19 H19A 0.9800
C19 H19B 0.9800
C19 H19C 0.9800
C16 H16A 0.9800
C16 H16B 0.9800
C16 H16C 0.9800
C5 H5 1.0000
C5 C4 1.511(2)
C5 C7 1.553(2)
C7 H7A 0.9900
C7 H7B 0.9900
C7 C6 1.557(2)
C6 H6 1.0000
C6 C8 1.529(2)
C8 H8A 0.9900
C8 H8B 0.9900
C10 C11 1.383(3)
C11 H11 0.9500

loop_
_geom_torsion_atom_site_label_1
_geom_torsion_atom_site_label_2
_geom_torsion_atom_site_label_3
_geom_torsion_atom_site_label_4
_geom_torsion
O9 C10 C11 C12 -175.11(15)
O17 C2 C1 C19 -36.7(3)
O17 C2 C1 C5 -171.82(17)
O17 C2 C1 C6 94.6(2)
C12 C13 C14 C15 0.1(2)
C12 C13 C14 C16 -177.95(17)
C13 C12 C11 C10 -0.1(3)
C13 C14 C15 N3 -175.75(15)
C13 C14 C15 C10 0.3(2)
C14 C15 N3 C2 100.03(19)
C14 C15 N3 C4 -115.78(18)
C14 C15 C10 O9 175.04(15)
C14 C15 C10 C11 -0.6(2)
C15 N3 C2 O17 -39.8(2)
C15 N3 C2 C1 133.88(15)
C15 N3 C4 O18 36.3(2)
C15 N3 C4 C5 -140.66(15)
C15 C10 C11 C12 0.5(2)
N3 C15 C10 O9 -8.6(2)
N3 C15 C10 C11 175.78(16)
N3 C2 C1 C19 149.97(15)
N3 C2 C1 C5 14.83(17)
N3 C2 C1 C6 -78.71(16)
C2 N3 C4 O18 -177.52(16)
C2 N3 C4 C5 5.49(19)
C2 C1 C5 C4 -11.32(17)
C2 C1 C5 C7 -121.73(13)
C2 C1 C6 C7 119.32(14)
C2 C1 C6 C8 -0.2(2)
C1 C5 C4 O18 -172.79(17)
C1 C5 C4 N3 4.03(17)
C1 C5 C7 C6 13.74(13)
C1 C6 C8 O9 75.2(2)
C19 C1 C5 C4 -144.81(15)
C19 C1 C5 C7 104.79(16)
C19 C1 C6 C7 -108.67(16)
C19 C1 C6 C8 131.79(17)
C16 C14 C15 N3 2.4(3)
C16 C14 C15 C10 178.36(16)
C5 C1 C6 C7 13.39(13)
C5 C1 C6 C8 -106.16(16)
C5 C7 C6 C1 -13.29(12)
C5 C7 C6 C8 108.99(15)
C4 N3 C2 O17 173.24(15)
C4 N3 C2 C1 -13.03(18)
C4 C5 C7 C6 -91.68(15)
C7 C5 C4 O18 -77.1(2)
C7 C5 C4 N3 99.75(15)
C7 C6 C8 O9 -28.9(2)
C6 C1 C5 C4 96.99(14)
C6 C1 C5 C7 -13.41(12)
C8 O9 C10 C15 78.2(2)
C8 O9 C10 C11 -106.14(18)
C10 O9 C8 C6 -113.25(17)
C10 C15 N3 C2 -76.25(19)
C10 C15 N3 C4 67.94(19)
C11 C12 C13 C14 -0.2(3)
